data_4519174
loop_
_publ_author_name
'Zhao, Fei'
'Zhou, Zhi'
'Lu, Yangbin'
'Qiao, Jin'
'Zhang, Xiaoning'
'Gong, Xin'
'Liu, Siyu'
'Lin, Shuang'
'Wu, Xiaowei'
'Yi, Wei'

_publ_section_title
;
 Chemo-, Regio-, and Stereoselective Assembly of Polysubstituted
 Furan-2(5H)-ones Enabled by Rh(III)-Catalyzed Domino C--H
 Alkenylation/Directing Group Migration/Lactonization: A Combined
 Experimental and Computational Study
;
_journal_issue 22
_journal_name_full 'ACS Catalysis'
_journal_page_first 13921
_journal_page_last 13934
_journal_paper_doi 10.1021/acscatal.1c03846
_journal_volume 11
_journal_year 2021
_chemical_formula_moiety 'C19 H22 N2 O5'
_chemical_formula_sum 'C19 H22 N2 O5'
_chemical_formula_weight 358.38
_space_group_crystal_system triclinic
_space_group_IT_number 2
_space_group_name_Hall '-P 1'
_space_group_name_H-M_alt 'P -1'
_atom_sites_solution_hydrogens geom
_atom_sites_solution_primary dual
_audit_creation_date 2020-08-17
_audit_creation_method
;
Olex2 1.3-alpha
(compiled 2020.07.31 svn.rc2a77460 for OlexSys, GUI svn.r6145)
;
_cell_angle_alpha 88.373(7)
_cell_angle_beta 77.566(7)
_cell_angle_gamma 71.735(8)
_cell_formula_units_Z 2
_cell_length_a 9.1689(8)
_cell_length_b 9.1690(8)
_cell_length_c 11.0996(9)
_cell_measurement_reflns_used 2955
_cell_measurement_temperature 100.00(10)
_cell_measurement_theta_max 73.8930
_cell_measurement_theta_min 4.0540
_cell_volume 864.57(14)
_computing_cell_refinement 'CrysAlisPro 1.171.38.43f (Rigaku OD, 2015)'
_computing_data_collection 'CrysAlisPro 1.171.38.43f (Rigaku OD, 2015)'
_computing_data_reduction 'CrysAlisPro 1.171.38.43f (Rigaku OD, 2015)'
_computing_molecular_graphics 'Olex2 1.3-alpha (Dolomanov et al., 2009)'
_computing_publication_material 'Olex2 1.3-alpha (Dolomanov et al., 2009)'
_computing_structure_refinement 'SHELXL 2018/3 (Sheldrick, 2015)'
_computing_structure_solution 'SHELXT 2018/2 (Sheldrick, 2018)'
_diffrn_ambient_environment N~2~
_diffrn_ambient_temperature 100.00(10)
_diffrn_detector 'CCD plate'
_diffrn_detector_area_resol_mean 5.2684
_diffrn_detector_type AtlasS2
_diffrn_measured_fraction_theta_full 0.994
_diffrn_measured_fraction_theta_max 0.950
_diffrn_measurement_details
;
List of Runs (angles in degrees, time in seconds):

  # Type    Start    End  Width  t~exp~   \w     \q     \k     \f   Frames
--------------------------------------------------------------------------
  1  \w    -57.00 -11.00   1.00    1.49    --  -41.11 125.00-180.00   46
  2  \w   -116.00 -38.00   1.00    1.49    --  -41.11 -37.00  30.00   78
  3  \w   -120.00  -9.00   1.00    1.49    --  -41.11 -19.00  90.00  111
  4  \w     24.00  97.00   1.00    1.49    --   41.11-125.00   0.00   73
  5  \w     36.00  63.00   1.00    2.00    --  108.20-125.00 -30.00   27
  6  \w     85.00 113.00   1.00    2.00    --  108.20-125.00 -30.00   28
  7  \w     70.00 112.00   1.00    2.00    --  108.20 -45.00 -30.00   42
  8  \w     56.00  84.00   1.00    2.00    --  108.20 -45.00  90.00   28
  9  \w     32.00 129.00   1.00    2.00    --  108.20 -30.00 120.00   97
 10  \w     83.00 171.00   1.00    2.00    --  108.20  45.00 120.00   88
 11  \w     43.00 121.00   1.00    2.00    --  108.20-125.00 120.00   78
 12  \w     38.00  95.00   1.00    2.00    --  108.20-125.00  60.00   57
 13  \w     26.00  76.00   1.00    2.00    --  108.20 -94.00 150.00   50
 14  \w     27.00 159.00   1.00    2.00    --  108.20 -15.00 -60.00  132
 15  \w     54.00 101.00   1.00    2.00    --  108.20 -94.00-180.00   47
 16  \w     35.00  73.00   1.00    1.49    --   41.11-125.00-180.00   38
 17  \w     40.00 137.00   1.00    2.00    --  108.20 -61.00-150.00   97
;
_diffrn_measurement_device 'four-circle diffractometer'
_diffrn_measurement_device_type 'SuperNova, Dual, Cu at zero, AtlasS2'
_diffrn_measurement_method '\w scans'
_diffrn_orient_matrix_type 'CrysAlisPro convention (1999,Acta A55,543-557)'
_diffrn_orient_matrix_UB_11 0.0467771000
_diffrn_orient_matrix_UB_12 -0.1103269000
_diffrn_orient_matrix_UB_13 -0.1139235000
_diffrn_orient_matrix_UB_21 0.0977839000
_diffrn_orient_matrix_UB_22 0.0967444000
_diffrn_orient_matrix_UB_23 -0.0715541000
_diffrn_orient_matrix_UB_31 0.1452937000
_diffrn_orient_matrix_UB_32 -0.0991444000
_diffrn_orient_matrix_UB_33 0.0462380000
_diffrn_radiation_monochromator mirror
_diffrn_radiation_probe x-ray
_diffrn_radiation_type 'Cu K\a'
_diffrn_radiation_wavelength 1.54184
_diffrn_reflns_av_R_equivalents 0.0434
_diffrn_reflns_av_unetI/netI 0.0575
_diffrn_reflns_Laue_measured_fraction_full 0.994
_diffrn_reflns_Laue_measured_fraction_max 0.950
_diffrn_reflns_limit_h_max 11
_diffrn_reflns_limit_h_min -10
_diffrn_reflns_limit_k_max 10
_diffrn_reflns_limit_k_min -11
_diffrn_reflns_limit_l_max 13
_diffrn_reflns_limit_l_min -12
_diffrn_reflns_number 5816
_diffrn_reflns_point_group_measured_fraction_full 0.994
_diffrn_reflns_point_group_measured_fraction_max 0.950
_diffrn_reflns_theta_full 67.684
_diffrn_reflns_theta_max 74.226
_diffrn_reflns_theta_min 4.082
_diffrn_source 'micro-focus sealed X-ray tube'
_diffrn_source_type 'SuperNova (Cu) X-ray Source'
_exptl_absorpt_coefficient_mu 0.830
_exptl_absorpt_correction_T_max 1.00000
_exptl_absorpt_correction_T_min 0.55745
_exptl_absorpt_correction_type multi-scan
_exptl_absorpt_process_details
;
CrysAlisPro 1.171.38.43f (Rigaku Oxford Diffraction, 2015)
Empirical absorption correction using spherical harmonics,
 implemented in SCALE3 ABSPACK scaling algorithm.
;
_exptl_crystal_colour colourless
_exptl_crystal_colour_primary colourless
_exptl_crystal_density_diffrn 1.377
_exptl_crystal_description needle
_exptl_crystal_F_000 380
_exptl_crystal_size_max 0.14
_exptl_crystal_size_mid 0.1
_exptl_crystal_size_min 0.08
_refine_diff_density_max 0.320
_refine_diff_density_min -0.388
_refine_diff_density_rms 0.075
_refine_ls_extinction_method none
_refine_ls_goodness_of_fit_ref 1.047
_refine_ls_hydrogen_treatment constr
_refine_ls_matrix_type full
_refine_ls_number_parameters 238
_refine_ls_number_reflns 3353
_refine_ls_number_restraints 0
_refine_ls_restrained_S_all 1.047
_refine_ls_R_factor_all 0.0655
_refine_ls_R_factor_gt 0.0557
_refine_ls_shift/su_max 0.000
_refine_ls_shift/su_mean 0.000
_refine_ls_structure_factor_coef Fsqd
_refine_ls_weighting_details 'w=1/[\s^2^(Fo^2^)+(0.0912P)^2^+0.3574P] where P=(Fo^2^+2Fc^2^)/3'
_refine_ls_weighting_scheme calc
_refine_ls_wR_factor_gt 0.1536
_refine_ls_wR_factor_ref 0.1662
_reflns_Friedel_coverage 0.000
_reflns_number_gt 2803
_reflns_number_total 3353
_reflns_threshold_expression 'I > 2\s(I)'
_cod_data_source_file cs1c03846_si_003.cif
_cod_data_source_block scr-1
_cod_database_code 4519174
_shelx_shelxl_version_number 2018/3
_shelx_space_group_comment
;
The symmetry employed for this shelxl refinement is uniquely defined
by the following loop, which should always be used as a source of
symmetry information in preference to the above space-group names.
They are only intended as comments.
;
_reflns_odcompleteness_completeness 99.64
_reflns_odcompleteness_iscentric 1
_reflns_odcompleteness_theta 66.97
_olex2_refinement_description
;
1. Fixed Uiso
 At 1.2 times of:
  All C(H) groups, All C(H,H) groups, All N(H) groups
 At 1.5 times of:
  All C(H,H,H) groups, All O(H) groups
2.a Secondary CH2 refined with riding coordinates:
 C15(H15A,H15B), C16(H16A,H16B), C17(H17A,H17B), C18(H18A,H18B)
2.b Aromatic/amide H refined with riding coordinates:
 N1(H1), N2(H2), C2(H2A), C3(H3), C4(H4), C5(H5A), C7(H7)
2.c Idealised Me refined as rotating group:
 C14(H14A,H14B,H14C), C19(H19A,H19B,H19C)
2.d Idealised tetrahedral OH refined as rotating group:
 O5(H5)
;
_olex2_submission_special_instructions 'No special instructions were received'
_oxdiff_exptl_absorpt_empirical_details
;
Empirical correction (ABSPACK) includes:
- Absorption correction using spherical harmonics
- Frame scaling
- Detector area scaling
;
_oxdiff_exptl_absorpt_empirical_full_max 1.556
_oxdiff_exptl_absorpt_empirical_full_min 0.454

loop_
_space_group_symop_operation_xyz
'x, y, z'
'-x, -y, -z'

loop_
_atom_site_label
_atom_site_type_symbol
_atom_site_fract_x
_atom_site_fract_y
_atom_site_fract_z
_atom_site_U_iso_or_equiv
_atom_site_adp_type
_atom_site_occupancy
_atom_site_site_symmetry_order
_atom_site_calc_flag
_atom_site_refinement_flags_posn
_atom_site_refinement_flags_adp
_atom_site_refinement_flags_occupancy
_atom_site_disorder_assembly
_atom_site_disorder_group
O1 O 0.51544(16) 0.25817(16) 0.97017(13) 0.0169(3) Uani 1 1 d . . . . .
O2 O 0.25702(17) 0.20855(17) 1.09534(13) 0.0189(3) Uani 1 1 d . . . . .
O3 O 0.08599(16) 0.60239(17) 0.94193(14) 0.0205(3) Uani 1 1 d . . . . .
O4 O 0.23391(16) 0.72522(16) 0.82224(13) 0.0177(3) Uani 1 1 d . . . . .
O5 O 0.45009(17) 0.81246(16) 0.78508(13) 0.0173(3) Uani 1 1 d . . . . .
H5 H 0.466667 0.805565 0.855060 0.026 Uiso 1 1 calc R U . . .
N1 N 0.73814(19) 0.34406(19) 0.81650(15) 0.0155(4) Uani 1 1 d . . . . .
H1 H 0.700315 0.282171 0.863133 0.019 Uiso 1 1 calc R U . . .
N2 N 0.2504(2) 0.3276(2) 1.01485(16) 0.0174(4) Uani 1 1 d . . . . .
H2 H 0.162019 0.386080 1.001696 0.021 Uiso 1 1 calc R U . . .
C1 C 0.9071(2) 0.4506(2) 0.69830(18) 0.0169(4) Uani 1 1 d . . . . .
C2 C 1.0587(2) 0.4574(3) 0.64140(19) 0.0207(4) Uani 1 1 d . . . . .
H2A H 1.070347 0.540700 0.595049 0.025 Uiso 1 1 calc R U . . .
C3 C 1.1875(3) 0.3389(3) 0.6560(2) 0.0233(5) Uani 1 1 d . . . . .
H3 H 1.287301 0.342455 0.618856 0.028 Uiso 1 1 calc R U . . .
C4 C 1.1729(2) 0.2106(3) 0.72646(19) 0.0214(5) Uani 1 1 d . . . . .
H4 H 1.263095 0.132113 0.734443 0.026 Uiso 1 1 calc R U . . .
C5 C 1.0277(2) 0.2001(2) 0.78311(19) 0.0188(4) Uani 1 1 d . . . . .
H5A H 1.017995 0.115621 0.828587 0.023 Uiso 1 1 calc R U . . .
C6 C 0.8946(2) 0.3221(2) 0.76965(18) 0.0161(4) Uani 1 1 d . . . . .
C7 C 0.7529(2) 0.5489(2) 0.70395(18) 0.0170(4) Uani 1 1 d . . . . .
H7 H 0.724656 0.642022 0.665692 0.020 Uiso 1 1 calc R U . . .
C8 C 0.6505(2) 0.4814(2) 0.77701(18) 0.0150(4) Uani 1 1 d . . . . .
C9 C 0.4814(2) 0.5393(2) 0.81082(17) 0.0143(4) Uani 1 1 d . . . . .
C10 C 0.3993(2) 0.6925(2) 0.75935(18) 0.0155(4) Uani 1 1 d . . . . .
C11 C 0.3695(2) 0.4874(2) 0.88400(17) 0.0145(4) Uani 1 1 d . . . . .
C12 C 0.2148(2) 0.6044(2) 0.88840(18) 0.0165(4) Uani 1 1 d . . . . .
C13 C 0.3858(2) 0.3485(2) 0.95853(18) 0.0149(4) Uani 1 1 d . . . . .
C14 C 0.2262(3) 0.0853(3) 1.0392(2) 0.0253(5) Uani 1 1 d . . . . .
H14A H 0.300773 0.052092 0.962339 0.038 Uiso 1 1 calc R U . . .
H14B H 0.121603 0.120323 1.024399 0.038 Uiso 1 1 calc R U . . .
H14C H 0.235552 0.000911 1.093435 0.038 Uiso 1 1 calc R U . . .
C15 C 0.4051(2) 0.6802(2) 0.62115(18) 0.0172(4) Uani 1 1 d . . . . .
H15A H 0.513564 0.632983 0.578325 0.021 Uiso 1 1 calc R U . . .
H15B H 0.346313 0.612829 0.608104 0.021 Uiso 1 1 calc R U . . .
C16 C 0.3390(3) 0.8339(2) 0.56382(19) 0.0188(4) Uani 1 1 d . . . . .
H16A H 0.232412 0.885034 0.608945 0.023 Uiso 1 1 calc R U . . .
H16B H 0.402265 0.899388 0.570356 0.023 Uiso 1 1 calc R U . . .
C17 C 0.3386(3) 0.8107(3) 0.42824(19) 0.0208(5) Uani 1 1 d . . . . .
H17A H 0.438174 0.736698 0.388905 0.025 Uiso 1 1 calc R U . . .
H17B H 0.256063 0.767201 0.423837 0.025 Uiso 1 1 calc R U . . .
C18 C 0.3138(3) 0.9574(3) 0.3559(2) 0.0237(5) Uani 1 1 d . . . . .
H18A H 0.386876 1.008609 0.369985 0.028 Uiso 1 1 calc R U . . .
H18B H 0.338671 0.929522 0.268522 0.028 Uiso 1 1 calc R U . . .
C19 C 0.1485(3) 1.0694(3) 0.3894(2) 0.0282(5) Uani 1 1 d . . . . .
H19A H 0.139805 1.154548 0.336082 0.042 Uiso 1 1 calc R U . . .
H19B H 0.126476 1.106115 0.473612 0.042 Uiso 1 1 calc R U . . .
H19C H 0.074573 1.018491 0.379768 0.042 Uiso 1 1 calc R U . . .

loop_
_atom_site_aniso_label
_atom_site_aniso_U_11
_atom_site_aniso_U_22
_atom_site_aniso_U_33
_atom_site_aniso_U_23
_atom_site_aniso_U_13
_atom_site_aniso_U_12
O1 0.0159(7) 0.0186(7) 0.0168(7) 0.0030(5) -0.0055(5) -0.0049(6)
O2 0.0237(8) 0.0214(8) 0.0162(7) 0.0081(6) -0.0080(6) -0.0114(6)
O3 0.0147(7) 0.0242(8) 0.0215(8) 0.0041(6) -0.0022(6) -0.0059(6)
O4 0.0151(7) 0.0185(7) 0.0185(7) 0.0037(5) -0.0026(5) -0.0046(6)
O5 0.0232(7) 0.0171(7) 0.0144(7) 0.0020(5) -0.0075(6) -0.0084(6)
N1 0.0144(8) 0.0175(8) 0.0153(8) 0.0024(6) -0.0045(6) -0.0053(7)
N2 0.0181(8) 0.0192(9) 0.0168(9) 0.0078(7) -0.0068(7) -0.0072(7)
C1 0.0183(10) 0.0201(10) 0.0134(10) -0.0017(7) -0.0051(8) -0.0061(8)
C2 0.0199(10) 0.0275(11) 0.0173(10) 0.0013(8) -0.0041(8) -0.0111(9)
C3 0.0168(10) 0.0352(13) 0.0187(11) -0.0029(9) -0.0029(8) -0.0098(9)
C4 0.0176(10) 0.0264(11) 0.0185(10) -0.0047(8) -0.0071(8) -0.0020(8)
C5 0.0204(10) 0.0208(10) 0.0157(10) 0.0005(8) -0.0077(8) -0.0050(8)
C6 0.0161(10) 0.0218(10) 0.0115(9) -0.0026(7) -0.0037(7) -0.0069(8)
C7 0.0187(10) 0.0204(10) 0.0139(10) 0.0017(7) -0.0048(7) -0.0084(8)
C8 0.0161(10) 0.0178(10) 0.0130(9) 0.0006(7) -0.0057(7) -0.0061(8)
C9 0.0166(10) 0.0165(10) 0.0109(9) -0.0010(7) -0.0049(7) -0.0055(8)
C10 0.0128(9) 0.0174(10) 0.0167(10) 0.0013(7) -0.0033(7) -0.0054(8)
C11 0.0165(9) 0.0174(10) 0.0110(9) 0.0005(7) -0.0052(7) -0.0058(8)
C12 0.0188(10) 0.0186(10) 0.0132(9) 0.0006(7) -0.0058(8) -0.0058(8)
C13 0.0192(10) 0.0164(10) 0.0118(9) -0.0001(7) -0.0066(7) -0.0070(8)
C14 0.0363(13) 0.0176(10) 0.0247(12) 0.0038(8) -0.0145(9) -0.0072(9)
C15 0.0176(9) 0.0198(10) 0.0157(10) 0.0005(8) -0.0047(8) -0.0071(8)
C16 0.0238(10) 0.0191(10) 0.0162(10) 0.0018(8) -0.0080(8) -0.0082(8)
C17 0.0229(10) 0.0255(11) 0.0157(10) 0.0009(8) -0.0079(8) -0.0075(9)
C18 0.0277(11) 0.0361(13) 0.0157(10) 0.0089(9) -0.0102(8) -0.0188(10)
C19 0.0388(13) 0.0258(12) 0.0248(12) 0.0079(9) -0.0128(10) -0.0135(10)

loop_
_atom_type_symbol
_atom_type_description
_atom_type_scat_dispersion_real
_atom_type_scat_dispersion_imag
_atom_type_scat_source
C C 0.0181 0.0091 'International Tables Vol C Tables 4.2.6.8 and 6.1.1.4'
H H 0.0000 0.0000 'International Tables Vol C Tables 4.2.6.8 and 6.1.1.4'
N N 0.0311 0.0180 'International Tables Vol C Tables 4.2.6.8 and 6.1.1.4'
O O 0.0492 0.0322 'International Tables Vol C Tables 4.2.6.8 and 6.1.1.4'

loop_
_geom_angle_atom_site_label_1
_geom_angle_atom_site_label_2
_geom_angle_atom_site_label_3
_geom_angle
_geom_angle_site_symmetry_1
_geom_angle_site_symmetry_3
_geom_angle_publ_flag
N2 O2 C14 109.50(15) . . ?
C12 O4 C10 109.93(15) . . ?
C10 O5 H5 109.5 . . ?
C6 N1 H1 125.4 . . ?
C6 N1 C8 109.23(17) . . ?
C8 N1 H1 125.4 . . ?
O2 N2 H2 121.2 . . ?
C13 N2 O2 117.68(16) . . ?
C13 N2 H2 121.2 . . ?
C2 C1 C6 118.89(19) . . ?
C7 C1 C2 134.1(2) . . ?
C7 C1 C6 106.96(18) . . ?
C1 C2 H2A 120.7 . . ?
C3 C2 C1 118.6(2) . . ?
C3 C2 H2A 120.7 . . ?
C2 C3 H3 119.1 . . ?
C2 C3 C4 121.8(2) . . ?
C4 C3 H3 119.1 . . ?
C3 C4 H4 119.4 . . ?
C5 C4 C3 121.2(2) . . ?
C5 C4 H4 119.4 . . ?
C4 C5 H5A 121.3 . . ?
C4 C5 C6 117.4(2) . . ?
C6 C5 H5A 121.3 . . ?
N1 C6 C1 107.70(18) . . ?
N1 C6 C5 130.28(19) . . ?
C5 C6 C1 122.02(19) . . ?
C1 C7 H7 126.2 . . ?
C8 C7 C1 107.57(18) . . ?
C8 C7 H7 126.2 . . ?
N1 C8 C7 108.54(17) . . ?
N1 C8 C9 123.29(18) . . ?
C7 C8 C9 128.17(19) . . ?
C8 C9 C10 117.76(17) . . ?
C11 C9 C8 133.70(19) . . ?
C11 C9 C10 108.53(17) . . ?
O4 C10 C9 103.47(15) . . ?
O4 C10 C15 106.42(15) . . ?
O5 C10 O4 108.89(15) . . ?
O5 C10 C9 114.22(16) . . ?
O5 C10 C15 110.35(16) . . ?
C15 C10 C9 112.91(16) . . ?
C9 C11 C12 107.80(17) . . ?
C9 C11 C13 130.43(19) . . ?
C12 C11 C13 121.60(17) . . ?
O3 C12 O4 121.30(19) . . ?
O3 C12 C11 128.85(19) . . ?
O4 C12 C11 109.84(17) . . ?
O1 C13 N2 121.76(18) . . ?
O1 C13 C11 123.33(18) . . ?
N2 C13 C11 114.90(17) . . ?
O2 C14 H14A 109.5 . . ?
O2 C14 H14B 109.5 . . ?
O2 C14 H14C 109.5 . . ?
H14A C14 H14B 109.5 . . ?
H14A C14 H14C 109.5 . . ?
H14B C14 H14C 109.5 . . ?
C10 C15 H15A 108.7 . . ?
C10 C15 H15B 108.7 . . ?
H15A C15 H15B 107.6 . . ?
C16 C15 C10 114.34(17) . . ?
C16 C15 H15A 108.7 . . ?
C16 C15 H15B 108.7 . . ?
C15 C16 H16A 109.4 . . ?
C15 C16 H16B 109.4 . . ?
H16A C16 H16B 108.0 . . ?
C17 C16 C15 111.06(17) . . ?
C17 C16 H16A 109.4 . . ?
C17 C16 H16B 109.4 . . ?
C16 C17 H17A 108.7 . . ?
C16 C17 H17B 108.7 . . ?
H17A C17 H17B 107.6 . . ?
C18 C17 C16 114.26(18) . . ?
C18 C17 H17A 108.7 . . ?
C18 C17 H17B 108.7 . . ?
C17 C18 H18A 108.7 . . ?
C17 C18 H18B 108.7 . . ?
H18A C18 H18B 107.6 . . ?
C19 C18 C17 114.30(18) . . ?
C19 C18 H18A 108.7 . . ?
C19 C18 H18B 108.7 . . ?
C18 C19 H19A 109.5 . . ?
C18 C19 H19B 109.5 . . ?
C18 C19 H19C 109.5 . . ?
H19A C19 H19B 109.5 . . ?
H19A C19 H19C 109.5 . . ?
H19B C19 H19C 109.5 . . ?

loop_
_geom_bond_atom_site_label_1
_geom_bond_atom_site_label_2
_geom_bond_distance
_geom_bond_site_symmetry_2
_geom_bond_publ_flag
O1 C13 1.248(2) . ?
O2 N2 1.386(2) . ?
O2 C14 1.436(3) . ?
O3 C12 1.208(2) . ?
O4 C10 1.465(2) . ?
O4 C12 1.348(2) . ?
O5 H5 0.8200 . ?
O5 C10 1.380(2) . ?
N1 H1 0.8600 . ?
N1 C6 1.369(2) . ?
N1 C8 1.382(3) . ?
N2 H2 0.8600 . ?
N2 C13 1.333(3) . ?
C1 C2 1.417(3) . ?
C1 C6 1.422(3) . ?
C1 C7 1.408(3) . ?
C2 H2A 0.9300 . ?
C2 C3 1.367(3) . ?
C3 H3 0.9300 . ?
C3 C4 1.419(3) . ?
C4 H4 0.9300 . ?
C4 C5 1.375(3) . ?
C5 H5A 0.9300 . ?
C5 C6 1.406(3) . ?
C7 H7 0.9300 . ?
C7 C8 1.389(3) . ?
C8 C9 1.439(3) . ?
C9 C10 1.531(3) . ?
C9 C11 1.365(3) . ?
C10 C15 1.529(3) . ?
C11 C12 1.478(3) . ?
C11 C13 1.485(3) . ?
C14 H14A 0.9600 . ?
C14 H14B 0.9600 . ?
C14 H14C 0.9600 . ?
C15 H15A 0.9700 . ?
C15 H15B 0.9700 . ?
C15 C16 1.529(3) . ?
C16 H16A 0.9700 . ?
C16 H16B 0.9700 . ?
C16 C17 1.527(3) . ?
C17 H17A 0.9700 . ?
C17 H17B 0.9700 . ?
C17 C18 1.527(3) . ?
C18 H18A 0.9700 . ?
C18 H18B 0.9700 . ?
C18 C19 1.514(3) . ?
C19 H19A 0.9600 . ?
C19 H19B 0.9600 . ?
C19 H19C 0.9600 . ?

loop_
_geom_torsion_atom_site_label_1
_geom_torsion_atom_site_label_2
_geom_torsion_atom_site_label_3
_geom_torsion_atom_site_label_4
_geom_torsion
_geom_torsion_site_symmetry_1
_geom_torsion_site_symmetry_2
_geom_torsion_site_symmetry_3
_geom_torsion_site_symmetry_4
_geom_torsion_publ_flag
O2 N2 C13 O1 5.0(3) . . . . ?
O2 N2 C13 C11 -173.87(15) . . . . ?
O4 C10 C15 C16 73.0(2) . . . . ?
O5 C10 C15 C16 -45.0(2) . . . . ?
N1 C8 C9 C10 -179.41(16) . . . . ?
N1 C8 C9 C11 1.7(3) . . . . ?
C1 C2 C3 C4 -0.1(3) . . . . ?
C1 C7 C8 N1 0.0(2) . . . . ?
C1 C7 C8 C9 179.26(19) . . . . ?
C2 C1 C6 N1 178.67(17) . . . . ?
C2 C1 C6 C5 -1.5(3) . . . . ?
C2 C1 C7 C8 -178.6(2) . . . . ?
C2 C3 C4 C5 0.0(3) . . . . ?
C3 C4 C5 C6 -0.7(3) . . . . ?
C4 C5 C6 N1 -178.79(19) . . . . ?
C4 C5 C6 C1 1.4(3) . . . . ?
C6 N1 C8 C7 -0.2(2) . . . . ?
C6 N1 C8 C9 -179.51(17) . . . . ?
C6 C1 C2 C3 0.8(3) . . . . ?
C6 C1 C7 C8 0.2(2) . . . . ?
C7 C1 C2 C3 179.4(2) . . . . ?
C7 C1 C6 N1 -0.3(2) . . . . ?
C7 C1 C6 C5 179.55(17) . . . . ?
C7 C8 C9 C10 1.5(3) . . . . ?
C7 C8 C9 C11 -177.5(2) . . . . ?
C8 N1 C6 C1 0.3(2) . . . . ?
C8 N1 C6 C5 -179.51(19) . . . . ?
C8 C9 C10 O4 -173.60(15) . . . . ?
C8 C9 C10 O5 -55.4(2) . . . . ?
C8 C9 C10 C15 71.8(2) . . . . ?
C8 C9 C11 C12 176.4(2) . . . . ?
C8 C9 C11 C13 1.2(4) . . . . ?
C9 C10 C15 C16 -174.13(16) . . . . ?
C9 C11 C12 O3 179.3(2) . . . . ?
C9 C11 C12 O4 -1.6(2) . . . . ?
C9 C11 C13 O1 4.6(3) . . . . ?
C9 C11 C13 N2 -176.56(19) . . . . ?
C10 O4 C12 O3 -175.47(18) . . . . ?
C10 O4 C12 C11 5.4(2) . . . . ?
C10 C9 C11 C12 -2.6(2) . . . . ?
C10 C9 C11 C13 -177.82(18) . . . . ?
C10 C15 C16 C17 -176.09(16) . . . . ?
C11 C9 C10 O4 5.6(2) . . . . ?
C11 C9 C10 O5 123.80(18) . . . . ?
C11 C9 C10 C15 -109.04(18) . . . . ?
C12 O4 C10 O5 -128.49(17) . . . . ?
C12 O4 C10 C9 -6.6(2) . . . . ?
C12 O4 C10 C15 112.56(17) . . . . ?
C12 C11 C13 O1 -170.04(18) . . . . ?
C12 C11 C13 N2 8.8(3) . . . . ?
C13 C11 C12 O3 -5.0(3) . . . . ?
C13 C11 C12 O4 174.07(16) . . . . ?
C14 O2 N2 C13 -106.3(2) . . . . ?
C15 C16 C17 C18 -165.55(18) . . . . ?
C16 C17 C18 C19 -71.2(2) . . . . ?
